data_2201240
loop_
_publ_author_name
'Doriguetto, Antonio C.'
'Vieira, Henriete S.'
'Ellena, Javier A.'
'Takahashi, Jacqueline A.'
'Boaventura, Maria A. D.'
'Mascarenhas, Yvonne P.'

_publ_section_title
;
 A novel diterpene lactone
;
_journal_issue 12
_journal_name_full 'Acta Crystallographica Section E'
_journal_page_first o1392
_journal_page_last o1394
_journal_paper_doi 10.1107/S160053680202086X
_journal_volume 58
_journal_year 2002
_chemical_formula_iupac 'C19 H24 O5'
_chemical_formula_moiety 'C19 H24 O5'
_chemical_formula_sum 'C19 H24 O5'
_chemical_formula_weight 332.38
_chemical_melting_point 504.0(10)
_chemical_name_systematic
;ent-5\a,15\a-epoxy-9,10-friedo-10\b,11\b-dihydroxy-16,11\a:19,10\b-disecco-17-
norkauran-16,19-dioic
 acid 16\\rightarrow11:19\\rightarrow10-dilactone
;
_space_group_IT_number 19
_symmetry_cell_setting orthorhombic
_symmetry_space_group_name_Hall 'P 2ac 2ab'
_symmetry_space_group_name_H-M 'P 21 21 21'
_atom_sites_solution_hydrogens geom
_atom_sites_solution_primary direct
_atom_sites_solution_secondary difmap
_audit_creation_method 'WinGX routine CIF_UPDATE'
_cell_angle_alpha 90
_cell_angle_beta 90
_cell_angle_gamma 90
_cell_formula_units_Z 4
_cell_length_a 6.6980(2)
_cell_length_b 13.6063(3)
_cell_length_c 17.2155(5)
_cell_measurement_reflns_used 2081
_cell_measurement_temperature 120(2)
_cell_measurement_theta_max 27.485
_cell_measurement_theta_min 0.998
_cell_volume 1568.93(7)
_computing_cell_refinement 'HKL SCALEPACK (Otwinowski & Minor, 1997)'
_computing_data_collection 'COLLECT (Nonius BV, 1997-2000)'
_computing_data_reduction 'HKL DENZO  (Otwinowski & Minor, 1997) and SCALEPACK'
_computing_molecular_graphics 'ORTEP-3 for Windows (Farrugia, 1997)'
_computing_publication_material 'WinGX (Farrugia, 1999)'
_computing_structure_refinement 'SHELXL97 (Sheldrick, 1997)'
_computing_structure_solution 'SHELXS97 (Sheldrick, 1997)'
_diffrn_measured_fraction_theta_full 0.996
_diffrn_measured_fraction_theta_max 0.996
_diffrn_measurement_device '95mm CCD camera on \k-goniostat'
_diffrn_measurement_device_type 'Nonius KappaCCD'
_diffrn_measurement_method CCD
_diffrn_radiation_type MoK\a
_diffrn_radiation_wavelength 0.7107
_diffrn_reflns_av_R_equivalents 0.0229
_diffrn_reflns_limit_h_max 8
_diffrn_reflns_limit_h_min 0
_diffrn_reflns_limit_k_max 17
_diffrn_reflns_limit_k_min 0
_diffrn_reflns_limit_l_max 22
_diffrn_reflns_limit_l_min -22
_diffrn_reflns_number 3592
_diffrn_reflns_theta_full 27.48
_diffrn_reflns_theta_max 27.48
_diffrn_reflns_theta_min 2.99
_diffrn_standards_decay_% none
_diffrn_standards_number 0
_exptl_absorpt_coefficient_mu 0.101
_exptl_absorpt_correction_type none
_exptl_crystal_colour colorless
_exptl_crystal_density_diffrn 1.407
_exptl_crystal_density_method 'not measured'
_exptl_crystal_description prism
_exptl_crystal_F_000 712
_exptl_crystal_size_max 0.25
_exptl_crystal_size_mid 0.05
_exptl_crystal_size_min 0.05
_refine_diff_density_max 0.434
_refine_diff_density_min -0.523
_refine_ls_extinction_method none
_refine_ls_goodness_of_fit_ref 1.191
_refine_ls_hydrogen_treatment constr
_refine_ls_matrix_type full
_refine_ls_number_parameters 219
_refine_ls_number_reflns 2074
_refine_ls_number_restraints 0
_refine_ls_restrained_S_all 1.191
_refine_ls_R_factor_gt 0.0383
_refine_ls_shift/su_max 0
_refine_ls_structure_factor_coef Fsqd
_refine_ls_weighting_details 'calc w = 1/[\s^2^(Fo^2^)+(0.0794P)^2^+0.0434P] where P = (Fo^2^+2Fc^2^)/3'
_refine_ls_weighting_scheme calc
_refine_ls_wR_factor_ref 0.1217
_reflns_number_gt 1857
_reflns_number_total 2074
_reflns_threshold_expression I>2\s(I)
_cod_data_source_file ac6020.cif
_cod_data_source_block 3
_cod_depositor_comments
;
The following automatic conversions were performed:
'_symmetry_cell_setting' value 'Orthorhombic' changed to 'orthorhombic'
according to '/home/saulius/struct/CIF-dictionaries/cif_core.dic'
dictionary named 'cif_core.dic' version 2.4.1 from
2010-06-29.

'_geom_bond_publ_flag' value 'YES' changed to 'yes' according
to '/home/saulius/struct/CIF-dictionaries/cif_core.dic' dictionary named
'cif_core.dic' version 2.4.1 from 2010-06-29 (15 times).

Automatic conversion script
Id: cif_fix_enum 1527 2010-12-29 10:47:43Z saulius 

The following automatic conversions were performed:

'_chemical_melting_point' value '503-505 K' was changed to
'504.0(10)' - the average value was taken and precision was
estimated.

Automatic conversion script
Id: cif_fix_values 1646 2011-03-28 12:23:43Z adriana 

The following automatic conversions were performed:

'_chemical_melting_point' value '503-505 K' was changed to
'504.0(10)' - the average value was taken and precision was
estimated.

'_symmetry_cell_setting' value 'Orthorhombic' changed to
'orthorhombic' according to
/home/saulius/struct/CIF-dictionaries/cif_core.dic dictionary named
'cif_core.dic' version 2.4.1 from 2010-06-29.

'_geom_bond_publ_flag'
value 'YES' changed to 'yes' according to
/home/saulius/struct/CIF-dictionaries/cif_core.dic dictionary named
'cif_core.dic' version 2.4.1 from 2010-06-29 (15
times).

'_geom_angle_publ_flag' value 'YES' changed to 'yes'
according to /home/saulius/struct/CIF-dictionaries/cif_core.dic
dictionary named 'cif_core.dic' version 2.4.1 from 2010-06-29 (5
times).

Automatic conversion script
Id: cif_fix_values 1715 2011-07-08 13:25:40Z adriana 
;
_cod_original_cell_volume 1568.85(7)
_cod_database_code 2201240
_cod_database_fobs_code 2201240

loop_
_symmetry_equiv_pos_as_xyz
'x, y, z'
'-x+1/2, -y, z+1/2'
'x+1/2, -y+1/2, -z'
'-x, y+1/2, -z+1/2'

loop_
_atom_site_label
_atom_site_fract_x
_atom_site_fract_y
_atom_site_fract_z
_atom_site_U_iso_or_equiv
_atom_site_adp_type
_atom_site_calc_flag
_atom_site_refinement_flags
_atom_site_occupancy
_atom_site_disorder_assembly
_atom_site_disorder_group
_atom_site_type_symbol
O1 0.9371(3) 0.49131(13) 0.42067(9) 0.0297(4) Uani d . 1 . . O
O2 0.8328(3) 0.60085(11) 0.50859(9) 0.0214(4) Uani d . 1 . . O
O3 0.2973(3) 0.74070(13) 0.78964(10) 0.0304(4) Uani d . 1 . . O
O4 0.4551(3) 0.75071(11) 0.67530(9) 0.0228(4) Uani d . 1 . . O
O5 0.5882(3) 0.46932(11) 0.66243(9) 0.0218(4) Uani d . 1 . . O
C1 0.4906(4) 0.61206(16) 0.55131(13) 0.0214(5) Uani d . 1 . . C
H1A 0.399 0.6005 0.5955 0.026 Uiso calc R 1 . . H
H1B 0.4717 0.6807 0.5336 0.026 Uiso calc R 1 . . H
C2 0.4365(4) 0.54187(17) 0.48498(13) 0.0257(5) Uani d . 1 . . C
H2A 0.2899 0.5415 0.4779 0.031 Uiso calc R 1 . . H
H2B 0.4976 0.5659 0.4362 0.031 Uiso calc R 1 . . H
C3 0.5084(4) 0.43717(17) 0.50089(13) 0.0243(5) Uani d . 1 . . C
H3A 0.4984 0.3979 0.4526 0.029 Uiso calc R 1 . . H
H3B 0.4212 0.4064 0.5404 0.029 Uiso calc R 1 . . H
C4 0.7271(4) 0.43615(16) 0.53009(12) 0.0218(5) Uani d . 1 . . C
C5 0.7401(4) 0.49211(15) 0.60803(12) 0.0195(4) Uani d . 1 . . C
C6 0.9420(4) 0.47644(17) 0.64873(13) 0.0235(5) Uani d . 1 . . C
H6A 1.0522 0.4956 0.6136 0.028 Uiso calc R 1 . . H
H6B 0.9587 0.4062 0.6623 0.028 Uiso calc R 1 . . H
C7 0.9478(4) 0.53995(16) 0.72317(13) 0.0228(5) Uani d . 1 . . C
H7A 0.9384 0.4974 0.7697 0.027 Uiso calc R 1 . . H
H7B 1.075 0.5769 0.7257 0.027 Uiso calc R 1 . . H
C8 0.7707(4) 0.61175(14) 0.72096(12) 0.0192(4) Uani d . 1 . . C
C9 0.7818(4) 0.67206(15) 0.64208(12) 0.0182(4) Uani d . 1 . . C
C10 0.7072(3) 0.59853(15) 0.57885(12) 0.0179(4) Uani d . 1 . . C
C11 0.6601(4) 0.76832(15) 0.64905(13) 0.0208(5) Uani d . 1 . . C
H11 0.66 0.8044 0.5984 0.025 Uiso calc R 1 . . H
C12 0.7404(4) 0.83416(15) 0.71387(13) 0.0239(5) Uani d . 1 . . C
H12A 0.6855 0.9016 0.711 0.029 Uiso calc R 1 . . H
H12B 0.8881 0.8368 0.7141 0.029 Uiso calc R 1 . . H
C13 0.6578(4) 0.77688(16) 0.78329(14) 0.0231(5) Uani d . 1 . . C
H13 0.6573 0.817 0.8319 0.028 Uiso calc R 1 . . H
C14 0.7739(4) 0.67928(15) 0.79330(12) 0.0223(5) Uani d . 1 . . C
H14A 0.9145 0.6948 0.8062 0.027 Uiso calc R 1 . . H
H14B 0.7165 0.6429 0.8378 0.027 Uiso calc R 1 . . H
C15 0.5856(4) 0.54330(16) 0.72380(13) 0.0217(5) Uani d . 1 . . C
H15A 0.5812 0.51 0.7749 0.026 Uiso calc R 1 . . H
H15B 0.4632 0.5835 0.7187 0.026 Uiso calc R 1 . . H
C16 0.4497(4) 0.75566(17) 0.75449(13) 0.0236(5) Uani d . 1 . . C
C18 0.8139(5) 0.33231(17) 0.52817(13) 0.0292(6) Uani d . 1 . . C
H18A 0.7925 0.3035 0.4767 0.044 Uiso calc R 1 . . H
H18B 0.7477 0.2917 0.5675 0.044 Uiso calc R 1 . . H
H18C 0.9574 0.3351 0.5391 0.044 Uiso calc R 1 . . H
C19 0.8444(4) 0.50782(17) 0.47945(12) 0.0225(5) Uani d . 1 . . C
C20 0.9974(4) 0.70440(17) 0.62387(13) 0.0229(5) Uani d . 1 . . C
H20A 0.9951 0.7585 0.5863 0.034 Uiso calc R 1 . . H
H20B 1.0717 0.6489 0.602 0.034 Uiso calc R 1 . . H
H20C 1.0626 0.7264 0.6718 0.034 Uiso calc R 1 . . H

loop_
_atom_site_aniso_label
_atom_site_aniso_U_11
_atom_site_aniso_U_22
_atom_site_aniso_U_33
_atom_site_aniso_U_12
_atom_site_aniso_U_13
_atom_site_aniso_U_23
O1 0.0297(10) 0.0369(9) 0.0224(7) -0.0032(8) 0.0050(8) -0.0076(7)
O2 0.0245(9) 0.0232(7) 0.0166(7) -0.0025(7) 0.0026(7) -0.0003(6)
O3 0.0219(9) 0.0361(9) 0.0333(9) -0.0029(8) 0.0056(8) -0.0097(8)
O4 0.0190(8) 0.0240(8) 0.0255(8) 0.0012(7) -0.0008(7) -0.0037(6)
O5 0.0276(9) 0.0183(7) 0.0195(7) -0.0052(7) 0.0040(7) -0.0020(6)
C1 0.0208(12) 0.0221(10) 0.0214(10) -0.0001(9) -0.0027(9) -0.0004(8)
C2 0.0250(12) 0.0267(11) 0.0255(10) -0.0028(10) -0.0049(10) -0.0012(9)
C3 0.0268(12) 0.0239(10) 0.0222(10) -0.0068(9) 0.0005(10) -0.0028(9)
C4 0.0257(12) 0.0201(9) 0.0196(10) -0.0008(10) 0.0008(10) -0.0016(8)
C5 0.0227(11) 0.0181(9) 0.0179(9) 0.0003(9) 0.0031(9) -0.0002(8)
C6 0.0282(13) 0.0212(10) 0.0212(10) 0.0047(10) -0.0026(10) -0.0006(9)
C7 0.0257(11) 0.0225(10) 0.0201(10) 0.0059(9) -0.0027(10) -0.0005(9)
C8 0.0200(11) 0.0195(9) 0.0181(9) 0.0005(9) -0.0004(9) -0.0002(8)
C9 0.0188(11) 0.0169(9) 0.0188(9) 0.0018(9) -0.0010(9) 0.0021(8)
C10 0.0188(11) 0.0187(9) 0.0161(9) -0.0008(9) 0.0020(8) 0.0023(7)
C11 0.0205(11) 0.0178(9) 0.0242(10) -0.0010(10) 0.0006(9) 0.0003(8)
C12 0.0233(11) 0.0185(9) 0.0297(11) -0.0001(9) -0.0002(10) -0.0033(9)
C13 0.0220(11) 0.0218(10) 0.0255(10) -0.0017(9) -0.0011(10) -0.0053(9)
C14 0.0236(12) 0.0230(9) 0.0202(10) -0.0001(10) -0.0024(9) -0.0019(8)
C15 0.0264(11) 0.0199(9) 0.0188(9) -0.0024(9) 0.0036(10) -0.0021(8)
C16 0.0214(12) 0.0229(10) 0.0266(11) 0.0004(10) 0.0018(10) -0.0071(9)
C18 0.0403(15) 0.0232(10) 0.0241(10) 0.0023(11) 0.0001(11) -0.0029(9)
C19 0.0237(11) 0.0241(10) 0.0197(9) -0.0013(10) -0.0012(9) -0.0037(8)
C20 0.0192(11) 0.0243(10) 0.0253(10) -0.0026(9) -0.0012(10) -0.0008(9)

loop_
_atom_type_symbol
_atom_type_description
_atom_type_scat_dispersion_real
_atom_type_scat_dispersion_imag
_atom_type_scat_source
C C 0.0033 0.0016 'International Tables Vol C Tables 4.2.6.8 and 6.1.1.4'
H H 0 0 'International Tables Vol C Tables 4.2.6.8 and 6.1.1.4'
O O 0.0106 0.006 'International Tables Vol C Tables 4.2.6.8 and 6.1.1.4'

loop_
_geom_angle_atom_site_label_1
_geom_angle_atom_site_label_2
_geom_angle_atom_site_label_3
_geom_angle
_geom_angle_publ_flag
C19 O2 C10 108.32(16) yes
C16 O4 C11 108.93(18) yes
C5 O5 C15 109.62(16) yes
C2 C1 C10 112.21(19) ?
C2 C1 H1A 109.2 ?
C10 C1 H1A 109.2 ?
C2 C1 H1B 109.2 ?
C10 C1 H1B 109.2 ?
H1A C1 H1B 107.9 ?
C3 C2 C1 111.91(19) ?
C3 C2 H2A 109.2 ?
C1 C2 H2A 109.2 ?
C3 C2 H2B 109.2 ?
C1 C2 H2B 109.2 ?
H2A C2 H2B 107.9 ?
C2 C3 C4 111.37(19) ?
C2 C3 H3A 109.4 ?
C4 C3 H3A 109.4 ?
C2 C3 H3B 109.4 ?
C4 C3 H3B 109.4 ?
H3A C3 H3B 108 ?
C19 C4 C18 112.5(2) ?
C19 C4 C5 98.75(17) ?
C18 C4 C5 116.92(18) ?
C19 C4 C3 107.21(18) ?
C18 C4 C3 111.2(2) ?
C5 C4 C3 109.32(19) ?
O5 C5 C6 107.46(17) ?
O5 C5 C4 115.18(19) ?
C6 C5 C4 112.14(19) ?
O5 C5 C10 108.48(18) ?
C6 C5 C10 113.73(19) ?
C4 C5 C10 99.85(16) ?
C5 C6 C7 108.81(19) ?
C5 C6 H6A 109.9 ?
C7 C6 H6A 109.9 ?
C5 C6 H6B 109.9 ?
C7 C6 H6B 109.9 ?
H6A C6 H6B 108.3 ?
C8 C7 C6 108.37(18) ?
C8 C7 H7A 110 ?
C6 C7 H7A 110 ?
C8 C7 H7B 110 ?
C6 C7 H7B 110 ?
H7A C7 H7B 108.4 ?
C7 C8 C14 110.29(18) ?
C7 C8 C15 103.55(17) ?
C14 C8 C15 110.00(18) ?
C7 C8 C9 108.28(17) ?
C14 C8 C9 112.37(16) ?
C15 C8 C9 111.98(18) ?
C20 C9 C11 105.52(17) ?
C20 C9 C10 109.93(18) ?
C11 C9 C10 115.36(18) ?
C20 C9 C8 111.39(18) ?
C11 C9 C8 110.27(17) ?
C10 C9 C8 104.49(15) ?
O2 C10 C1 106.45(16) ?
O2 C10 C5 101.84(16) ?
C1 C10 C5 110.25(19) ?
O2 C10 C9 112.09(18) ?
C1 C10 C9 116.12(18) ?
C5 C10 C9 109.13(16) ?
O4 C11 C12 101.57(18) ?
O4 C11 C9 112.28(17) ?
C12 C11 C9 111.5(2) ?
O4 C11 H11 110.4 ?
C12 C11 H11 110.4 ?
C9 C11 H11 110.4 ?
C11 C12 C13 98.29(17) ?
C11 C12 H12A 112.1 ?
C13 C12 H12A 112.1 ?
C11 C12 H12B 112.1 ?
C13 C12 H12B 112.1 ?
H12A C12 H12B 109.7 ?
C16 C13 C12 100.1(2) ?
C16 C13 C14 109.68(18) ?
C12 C13 C14 110.0(2) ?
C16 C13 H13 112.2 ?
C12 C13 H13 112.2 ?
C14 C13 H13 112.2 ?
C8 C14 C13 114.37(18) ?
C8 C14 H14A 108.7 ?
C13 C14 H14A 108.7 ?
C8 C14 H14B 108.7 ?
C13 C14 H14B 108.7 ?
H14A C14 H14B 107.6 ?
O5 C15 C8 112.46(18) ?
O5 C15 H15A 109.1 ?
C8 C15 H15A 109.1 ?
O5 C15 H15B 109.1 ?
C8 C15 H15B 109.1 ?
H15A C15 H15B 107.8 ?
O3 C16 O4 121.0(2) yes
O3 C16 C13 130.6(2) ?
O4 C16 C13 108.3(2) ?
C4 C18 H18A 109.5 ?
C4 C18 H18B 109.5 ?
H18A C18 H18B 109.5 ?
C4 C18 H18C 109.5 ?
H18A C18 H18C 109.5 ?
H18B C18 H18C 109.5 ?
O1 C19 O2 120.6(2) yes
O1 C19 C4 128.6(2) ?
O2 C19 C4 110.72(18) ?
C9 C20 H20A 109.5 ?
C9 C20 H20B 109.5 ?
H20A C20 H20B 109.5 ?
C9 C20 H20C 109.5 ?
H20A C20 H20C 109.5 ?
H20B C20 H20C 109.5 ?

loop_
_geom_bond_atom_site_label_1
_geom_bond_atom_site_label_2
_geom_bond_site_symmetry_2
_geom_bond_distance
_geom_bond_publ_flag
O1 C19 . 1.208(3) yes
O2 C19 . 1.364(3) yes
O2 C10 . 1.474(3) yes
O3 C16 . 1.204(3) yes
O4 C16 . 1.365(3) yes
O4 C11 . 1.466(3) yes
O5 C5 . 1.417(3) yes
O5 C15 . 1.459(3) yes
C1 C2 . 1.532(3) ?
C1 C10 . 1.538(3) ?
C1 H1A . 0.99 ?
C1 H1B . 0.99 ?
C2 C3 . 1.529(3) ?
C2 H2A . 0.99 ?
C2 H2B . 0.99 ?
C3 C4 . 1.548(4) ?
C3 H3A . 0.99 ?
C3 H3B . 0.99 ?
C4 C19 . 1.526(3) yes
C4 C18 . 1.528(3) ?
C4 C5 . 1.545(3) yes
C5 C6 . 1.538(3) ?
C5 C10 . 1.548(3) yes
C6 C7 . 1.546(3) ?
C6 H6A . 0.99 ?
C6 H6B . 0.99 ?
C7 C8 . 1.537(3) ?
C7 H7A . 0.99 ?
C7 H7B . 0.99 ?
C8 C14 . 1.548(3) ?
C8 C15 . 1.551(3) yes
C8 C9 . 1.588(3) ?
C9 C20 . 1.542(3) ?
C9 C11 . 1.547(3) ?
C9 C10 . 1.561(3) ?
C11 C12 . 1.529(3) yes
C11 H11 . 1 ?
C12 C13 . 1.530(3) yes
C12 H12A . 0.99 ?
C12 H12B . 0.99 ?
C13 C16 . 1.507(3) yes
C13 C14 . 1.549(3) ?
C13 H13 . 1 ?
C14 H14A . 0.99 ?
C14 H14B . 0.99 ?
C15 H15A . 0.99 ?
C15 H15B . 0.99 ?
C18 H18A . 0.98 ?
C18 H18B . 0.98 ?
C18 H18C . 0.98 ?
C20 H20A . 0.98 ?
C20 H20B . 0.98 ?
C20 H20C . 0.98 ?

loop_
_geom_torsion_atom_site_label_1
_geom_torsion_atom_site_label_2
_geom_torsion_atom_site_label_3
_geom_torsion_atom_site_label_4
_geom_torsion
C10 C1 C2 C3 45.2(3)
C1 C2 C3 C4 -46.4(3)
C2 C3 C4 C19 -43.7(2)
C2 C3 C4 C18 -166.97(19)
C2 C3 C4 C5 62.4(2)
C15 O5 C5 C6 68.8(2)
C15 O5 C5 C4 -165.43(18)
C15 O5 C5 C10 -54.5(2)
C19 C4 C5 O5 156.8(2)
C18 C4 C5 O5 -82.4(3)
C3 C4 C5 O5 45.0(2)
C19 C4 C5 C6 -79.9(2)
C18 C4 C5 C6 40.9(3)
C3 C4 C5 C6 168.36(18)
C19 C4 C5 C10 40.9(2)
C18 C4 C5 C10 161.7(2)
C3 C4 C5 C10 -70.9(2)
O5 C5 C6 C7 -56.1(2)
C4 C5 C6 C7 176.38(18)
C10 C5 C6 C7 64.0(2)
C5 C6 C7 C8 -11.8(2)
C6 C7 C8 C14 -178.27(18)
C6 C7 C8 C15 64.1(2)
C6 C7 C8 C9 -54.9(2)
C7 C8 C9 C20 -42.6(2)
C14 C8 C9 C20 79.5(2)
C15 C8 C9 C20 -156.15(18)
C7 C8 C9 C11 -159.42(19)
C14 C8 C9 C11 -37.4(3)
C15 C8 C9 C11 87.0(2)
C7 C8 C9 C10 76.0(2)
C14 C8 C9 C10 -161.90(19)
C15 C8 C9 C10 -37.5(2)
C19 O2 C10 C1 -87.6(2)
C19 O2 C10 C5 27.9(2)
C19 O2 C10 C9 144.41(18)
C2 C1 C10 O2 50.0(2)
C2 C1 C10 C5 -59.7(2)
C2 C1 C10 C9 175.56(18)
O5 C5 C10 O2 -163.91(17)
C6 C5 C10 O2 76.6(2)
C4 C5 C10 O2 -43.0(2)
O5 C5 C10 C1 -51.2(2)
C6 C5 C10 C1 -170.71(18)
C4 C5 C10 C1 69.7(2)
O5 C5 C10 C9 77.4(2)
C6 C5 C10 C9 -42.1(2)
C4 C5 C10 C9 -161.67(19)
C20 C9 C10 O2 -16.4(2)
C11 C9 C10 O2 102.8(2)
C8 C9 C10 O2 -135.99(18)
C20 C9 C10 C1 -139.00(18)
C11 C9 C10 C1 -19.9(3)
C8 C9 C10 C1 101.4(2)
C20 C9 C10 C5 95.7(2)
C11 C9 C10 C5 -145.2(2)
C8 C9 C10 C5 -23.9(2)
C16 O4 C11 C12 -28.6(2)
C16 O4 C11 C9 90.7(2)
C20 C9 C11 O4 -173.35(17)
C10 C9 C11 O4 65.1(2)
C8 C9 C11 O4 -52.9(2)
C20 C9 C11 C12 -60.1(2)
C10 C9 C11 C12 178.37(18)
C8 C9 C11 C12 60.3(2)
O4 C11 C12 C13 44.5(2)
C9 C11 C12 C13 -75.3(2)
C11 C12 C13 C16 -43.8(2)
C11 C12 C13 C14 71.6(2)
C7 C8 C14 C13 158.0(2)
C15 C8 C14 C13 -88.4(2)
C9 C8 C14 C13 37.1(3)
C16 C13 C14 C8 51.8(3)
C12 C13 C14 C8 -57.3(3)
C5 O5 C15 C8 -11.1(2)
C7 C8 C15 O5 -54.7(2)
C14 C8 C15 O5 -172.58(17)
C9 C8 C15 O5 61.7(2)
C11 O4 C16 O3 -177.8(2)
C11 O4 C16 C13 -0.2(2)
C12 C13 C16 O3 -153.9(3)
C14 C13 C16 O3 90.5(3)
C12 C13 C16 O4 28.8(2)
C14 C13 C16 O4 -86.8(2)
C10 O2 C19 O1 178.7(2)
C10 O2 C19 C4 -0.8(3)
C18 C4 C19 O1 30.1(4)
C5 C4 C19 O1 154.1(3)
C3 C4 C19 O1 -92.4(3)
C18 C4 C19 O2 -150.5(2)
C5 C4 C19 O2 -26.5(2)
C3 C4 C19 O2 87.0(2)

loop_
_cod_related_entry_id
_cod_related_entry_database
_cod_related_entry_code
1 ChemSpider 30654664
